data_1507196
loop_
_publ_author_name
'Castillo, Rafael R.'
'Aquino, Maurizio'
'Gandara, Zoila'
'Safir, Imad'
'Elkhayat, Zobida'
'Retailleau, Pascal'
'Arseniyadis, Sim\'eon'

_publ_section_title
;
 Diverging Pathways to Topologically Complex Polycyclic Bis-acetals and
 Their Ring System Interchange.
;
_journal_issue 6
_journal_name_full 'Organic letters'
_journal_page_first 1628
_journal_page_last 1631
_journal_paper_doi 10.1021/ol300388b
_journal_volume 14
_journal_year 2012
_chemical_formula_moiety 'C19 H22 O5'
_chemical_formula_sum 'C19 H22 O5'
_chemical_formula_weight 330.37
_chemical_name_systematic
; 
 rac-(4aR,8aR,9R)-1,11-dimethoxy-5,6,7,8,9,13b-hexahydro-1H-1,9-
 epoxy-3,8a-methanoanthra[4a,10-d][1,3]dioxine 
;
_space_group_IT_number 14
_symmetry_cell_setting monoclinic
_symmetry_space_group_name_Hall '-P 2yn'
_symmetry_space_group_name_H-M 'P 1 21/n 1'
_atom_sites_solution_hydrogens difmap
_atom_sites_solution_primary direct
_atom_sites_solution_secondary difmap
_audit_creation_method SHELXL-97
_cell_angle_alpha 90.00
_cell_angle_beta 117.681(5)
_cell_angle_gamma 90.00
_cell_formula_units_Z 8
_cell_length_a 16.323(6)
_cell_length_b 13.692(4)
_cell_length_c 16.372(6)
_cell_measurement_reflns_used 6872
_cell_measurement_temperature 293(2)
_cell_measurement_theta_max 26.373
_cell_measurement_theta_min 0.407
_cell_volume 3240.3(19)
_computing_cell_refinement 'DENZO (Otwinowski & Minor, 1997); COLLECT (Nonius B.V., 1999)'
_computing_data_collection 'DENZO (Otwinowski & Minor, 1997); COLLECT (Nonius B.V., 1999)'
_computing_data_reduction 'SCALEPACK (Otwinowski & Minor, 1997)'
_computing_molecular_graphics 'PLATON (Spek, 2003)'
_computing_publication_material 'SHELXL97 (Sheldrick, 2008)'
_computing_structure_refinement 'SHELXL97 (Sheldrick, 2008); CRYSTALBUILDER (Welter, 2006)'
_computing_structure_solution 'SHELXS97 (Sheldrick, 2008)'
_diffrn_ambient_temperature 293(2)
_diffrn_measured_fraction_theta_full 0.994
_diffrn_measured_fraction_theta_max 0.994
_diffrn_measurement_device_type 'Nonius kappa-CCD diffractometer'
_diffrn_measurement_method 'phi and omega scans'
_diffrn_radiation_monochromator graphite
_diffrn_radiation_source 'fine-focus sealed tube'
_diffrn_radiation_type MoK\a
_diffrn_radiation_wavelength 0.71069
_diffrn_reflns_av_R_equivalents 0.0343
_diffrn_reflns_av_sigmaI/netI 0.0433
_diffrn_reflns_limit_h_max 20
_diffrn_reflns_limit_h_min -20
_diffrn_reflns_limit_k_max 15
_diffrn_reflns_limit_k_min -17
_diffrn_reflns_limit_l_max 20
_diffrn_reflns_limit_l_min -20
_diffrn_reflns_number 48437
_diffrn_reflns_theta_full 26.37
_diffrn_reflns_theta_max 26.37
_diffrn_reflns_theta_min 2.05
_exptl_absorpt_coefficient_mu 0.097
_exptl_absorpt_correction_T_max 0.97
_exptl_absorpt_correction_T_min 0.78
_exptl_absorpt_correction_type multi-scan
_exptl_absorpt_process_details 'Scalepack (Otwinowski & Minor, 1997)'
_exptl_crystal_colour colourless
_exptl_crystal_density_diffrn 1.354
_exptl_crystal_density_method 'not measured'
_exptl_crystal_description prism
_exptl_crystal_F_000 1408
_exptl_crystal_size_max 0.58
_exptl_crystal_size_mid 0.55
_exptl_crystal_size_min 0.35
_refine_diff_density_max 0.216
_refine_diff_density_min -0.206
_refine_diff_density_rms 0.044
_refine_ls_extinction_method none
_refine_ls_goodness_of_fit_ref 1.035
_refine_ls_hydrogen_treatment constr
_refine_ls_matrix_type full
_refine_ls_number_parameters 437
_refine_ls_number_reflns 6588
_refine_ls_number_restraints 0
_refine_ls_restrained_S_all 1.035
_refine_ls_R_factor_all 0.0896
_refine_ls_R_factor_gt 0.0526
_refine_ls_shift/su_max 0.001
_refine_ls_shift/su_mean 0.000
_refine_ls_structure_factor_coef Fsqd
_refine_ls_weighting_details 'calc w=1/[\s^2^(Fo^2^)+(0.0763P)^2^+0.5092P] where P=(Fo^2^+2Fc^2^)/3'
_refine_ls_weighting_scheme calc
_refine_ls_wR_factor_gt 0.1263
_refine_ls_wR_factor_ref 0.1490
_reflns_number_gt 4226
_reflns_number_total 6588
_reflns_threshold_expression >2sigma(I)
_cod_data_source_file ol300388b_si_003.cif
_cod_data_source_block compound_3c
_cod_original_sg_symbol_H-M P21/n
_cod_database_code 1507196

loop_
_symmetry_equiv_pos_as_xyz
'x, y, z'
'-x+1/2, y+1/2, -z+1/2'
'-x, -y, -z'
'x-1/2, -y-1/2, z-1/2'

loop_
_atom_site_label
_atom_site_type_symbol
_atom_site_fract_x
_atom_site_fract_y
_atom_site_fract_z
_atom_site_U_iso_or_equiv
_atom_site_adp_type
_atom_site_occupancy
_atom_site_symmetry_multiplicity
_atom_site_calc_flag
_atom_site_refinement_flags
O1A O 0.38875(9) 0.16623(10) 0.41915(9) 0.0465(3) Uani 1 1 d .
O2A O 0.33784(9) 0.29355(11) 0.47848(9) 0.0501(4) Uani 1 1 d .
O3A O 0.20280(9) 0.33883(9) 0.34998(9) 0.0432(3) Uani 1 1 d .
O4A O 0.43380(11) 0.10096(10) 0.09184(11) 0.0614(4) Uani 1 1 d .
O5A O 0.42380(10) 0.40548(9) 0.22660(10) 0.0543(4) Uani 1 1 d .
C11A C 0.32130(12) 0.13225(13) 0.32847(13) 0.0395(4) Uani 1 1 d .
H11A H 0.3167 0.0609 0.3283 0.047 Uiso 1 1 calc R
C10A C 0.22688(12) 0.17857(12) 0.30509(12) 0.0367(4) Uani 1 1 d .
C1A C 0.21155(13) 0.17747(14) 0.39108(13) 0.0440(5) Uani 1 1 d .
H1A1 H 0.1472 0.1651 0.3746 0.053 Uiso 1 1 calc R
H2A2 H 0.2499 0.1285 0.4350 0.053 Uiso 1 1 calc R
C2A C 0.24008(13) 0.27937(14) 0.42953(13) 0.0450(5) Uani 1 1 d .
H2A H 0.2119 0.2961 0.4691 0.054 Uiso 1 1 calc R
C3A C 0.38468(13) 0.26899(14) 0.42595(13) 0.0434(4) Uani 1 1 d .
H3A H 0.4481 0.2940 0.4586 0.052 Uiso 1 1 calc R
C4A C 0.33764(12) 0.31450(13) 0.32868(13) 0.0388(4) Uani 1 1 d .
H4A H 0.3484 0.3851 0.3310 0.047 Uiso 1 1 calc R
C5A C 0.23381(12) 0.29101(12) 0.29013(12) 0.0362(4) Uani 1 1 d .
C6A C 0.17213(14) 0.32421(14) 0.19260(14) 0.0470(5) Uani 1 1 d .
H6A1 H 0.1930 0.2950 0.1515 0.056 Uiso 1 1 calc R
H6A2 H 0.1764 0.3946 0.1890 0.056 Uiso 1 1 calc R
C7A C 0.07159(14) 0.29545(17) 0.16162(15) 0.0575(6) Uani 1 1 d .
H7A1 H 0.0357 0.3081 0.0961 0.069 Uiso 1 1 calc R
H7A2 H 0.0469 0.3361 0.1935 0.069 Uiso 1 1 calc R
C8A C 0.06020(14) 0.18817(17) 0.18019(16) 0.0586(6) Uani 1 1 d .
H8A1 H 0.0346 0.1848 0.2231 0.070 Uiso 1 1 calc R
H8A2 H 0.0162 0.1579 0.1230 0.070 Uiso 1 1 calc R
C9A C 0.14988(13) 0.13061(14) 0.21948(14) 0.0460(5) Uani 1 1 d .
H9A1 H 0.1701 0.1243 0.1726 0.055 Uiso 1 1 calc R
H9A2 H 0.1387 0.0654 0.2353 0.055 Uiso 1 1 calc R
C12A C 0.35629(12) 0.16408(13) 0.26236(13) 0.0379(4) Uani 1 1 d .
C13A C 0.37493(13) 0.10495(13) 0.20434(14) 0.0424(4) Uani 1 1 d .
H13A H 0.3636 0.0381 0.2006 0.051 Uiso 1 1 calc R
C14A C 0.41107(13) 0.14920(14) 0.15222(14) 0.0452(5) Uani 1 1 d .
C15A C 0.42876(14) 0.24942(14) 0.15816(14) 0.0461(5) Uani 1 1 d .
H15A H 0.4539 0.2776 0.1231 0.055 Uiso 1 1 calc R
C16A C 0.40892(13) 0.30676(13) 0.21619(13) 0.0410(4) Uani 1 1 d .
C17A C 0.37126(12) 0.26404(13) 0.26830(13) 0.0383(4) Uani 1 1 d .
C18A C 0.40831(19) 0.00249(17) 0.0729(2) 0.0734(7) Uani 1 1 d .
H18A H 0.4415 -0.0355 0.1279 0.110 Uiso 1 1 calc R
H18B H 0.4230 -0.0205 0.0258 0.110 Uiso 1 1 calc R
H18C H 0.3430 -0.0040 0.0520 0.110 Uiso 1 1 calc R
C19A C 0.46203(17) 0.45104(15) 0.17422(18) 0.0622(6) Uani 1 1 d .
H19A H 0.5178 0.4179 0.1845 0.093 Uiso 1 1 calc R
H19B H 0.4758 0.5181 0.1928 0.093 Uiso 1 1 calc R
H19C H 0.4183 0.4480 0.1099 0.093 Uiso 1 1 calc R
O2B O 0.71233(10) 0.14366(12) 0.11675(10) 0.0626(4) Uani 1 1 d .
O3B O 0.84738(9) 0.10735(11) 0.24890(9) 0.0535(4) Uani 1 1 d .
O4B O 0.60071(11) 0.36592(11) 0.48261(11) 0.0618(4) Uani 1 1 d .
O5B O 0.62825(11) 0.05095(10) 0.37524(11) 0.0600(4) Uani 1 1 d .
O1B O 0.65728(9) 0.27615(11) 0.16651(10) 0.0542(4) Uani 1 1 d .
C5B C 0.81362(13) 0.15923(14) 0.30441(13) 0.0427(4) Uani 1 1 d .
C2B C 0.80909(15) 0.16136(18) 0.16579(15) 0.0574(6) Uani 1 1 d .
H2B H 0.8385 0.1420 0.1280 0.069 Uiso 1 1 calc R
C3B C 0.66342(14) 0.17339(17) 0.16601(14) 0.0539(5) Uani 1 1 d .
H3B H 0.6005 0.1469 0.1340 0.065 Uiso 1 1 calc R
C11B C 0.72237(13) 0.31620(15) 0.25522(14) 0.0463(5) Uani 1 1 d .
H11B H 0.7256 0.3874 0.2513 0.056 Uiso 1 1 calc R
C10B C 0.81814(13) 0.27032(14) 0.28339(14) 0.0441(5) Uani 1 1 d .
C1B C 0.83464(15) 0.26542(17) 0.19791(15) 0.0559(6) Uani 1 1 d .
H1B1 H 0.7954 0.3114 0.1509 0.067 Uiso 1 1 calc R
H1B2 H 0.8988 0.2787 0.2143 0.067 Uiso 1 1 calc R
C9B C 0.89418(14) 0.32302(16) 0.36636(16) 0.0553(5) Uani 1 1 d .
H9B1 H 0.9052 0.3864 0.3469 0.066 Uiso 1 1 calc R
H9B2 H 0.8734 0.3337 0.4123 0.066 Uiso 1 1 calc R
C8B C 0.98400(15) 0.26577(19) 0.40946(17) 0.0667(7) Uani 1 1 d .
H8B1 H 1.0291 0.3015 0.4625 0.080 Uiso 1 1 calc R
H8B2 H 1.0077 0.2608 0.3652 0.080 Uiso 1 1 calc R
C7B C 0.97378(15) 0.16323(18) 0.43999(16) 0.0624(6) Uani 1 1 d .
H7B1 H 1.0044 0.1609 0.5069 0.075 Uiso 1 1 calc R
H7B2 H 1.0050 0.1174 0.4186 0.075 Uiso 1 1 calc R
C6B C 0.87315(14) 0.13072(16) 0.40411(14) 0.0526(5) Uani 1 1 d .
H6B1 H 0.8712 0.0604 0.4100 0.063 Uiso 1 1 calc R
H6B2 H 0.8481 0.1601 0.4417 0.063 Uiso 1 1 calc R
C17B C 0.67410(12) 0.18866(13) 0.32207(13) 0.0411(4) Uani 1 1 d .
C16B C 0.63750(13) 0.15039(14) 0.37657(14) 0.0446(5) Uani 1 1 d .
C15B C 0.61398(13) 0.21258(15) 0.42907(14) 0.0477(5) Uani 1 1 d .
H15B H 0.5889 0.1872 0.4653 0.057 Uiso 1 1 calc R
C14B C 0.62759(13) 0.31254(15) 0.42795(14) 0.0462(5) Uani 1 1 d .
C13B C 0.66397(13) 0.35242(14) 0.37421(15) 0.0464(5) Uani 1 1 d .
H13B H 0.6733 0.4193 0.3734 0.056 Uiso 1 1 calc R
C12B C 0.68611(12) 0.28855(14) 0.32144(13) 0.0419(4) Uani 1 1 d .
C19B C 0.59354(18) 0.00914(18) 0.43235(18) 0.0703(7) Uani 1 1 d .
H19D H 0.6333 0.0264 0.4955 0.105 Uiso 1 1 calc R
H19E H 0.5916 -0.0606 0.4260 0.105 Uiso 1 1 calc R
H19F H 0.5323 0.0334 0.4142 0.105 Uiso 1 1 calc R
C18B C 0.61056(19) 0.46887(17) 0.4830(2) 0.0735(7) Uani 1 1 d .
H18D H 0.6748 0.4852 0.5066 0.110 Uiso 1 1 calc R
H18E H 0.5871 0.4978 0.5213 0.110 Uiso 1 1 calc R
H18F H 0.5765 0.4933 0.4212 0.110 Uiso 1 1 calc R
C4B C 0.70972(13) 0.13374(14) 0.26570(13) 0.0449(5) Uani 1 1 d .
H4B H 0.7002 0.0632 0.2672 0.054 Uiso 1 1 calc R

loop_
_atom_site_aniso_label
_atom_site_aniso_U_11
_atom_site_aniso_U_22
_atom_site_aniso_U_33
_atom_site_aniso_U_23
_atom_site_aniso_U_13
_atom_site_aniso_U_12
O1A 0.0447(7) 0.0532(8) 0.0392(8) 0.0103(6) 0.0174(6) 0.0075(6)
O2A 0.0473(8) 0.0701(9) 0.0315(7) -0.0068(6) 0.0172(6) -0.0042(7)
O3A 0.0502(7) 0.0431(7) 0.0383(8) -0.0033(6) 0.0223(6) 0.0051(6)
O4A 0.0833(11) 0.0530(9) 0.0709(11) -0.0179(8) 0.0552(9) -0.0117(8)
O5A 0.0781(10) 0.0378(7) 0.0654(10) -0.0038(7) 0.0490(9) -0.0115(7)
C11A 0.0450(10) 0.0348(9) 0.0412(11) 0.0031(8) 0.0222(9) 0.0011(8)
C10A 0.0403(10) 0.0365(9) 0.0344(10) 0.0023(8) 0.0183(8) 0.0004(8)
C1A 0.0442(10) 0.0512(11) 0.0397(11) 0.0044(9) 0.0221(9) 0.0020(9)
C2A 0.0466(11) 0.0568(12) 0.0342(11) -0.0031(9) 0.0211(9) 0.0002(9)
C3A 0.0409(10) 0.0535(12) 0.0346(11) -0.0014(9) 0.0166(9) -0.0038(9)
C4A 0.0449(10) 0.0354(9) 0.0364(10) -0.0025(8) 0.0191(9) -0.0035(8)
C5A 0.0420(10) 0.0345(9) 0.0317(10) -0.0007(8) 0.0168(8) 0.0036(8)
C6A 0.0560(12) 0.0409(10) 0.0390(11) 0.0068(8) 0.0177(10) 0.0079(9)
C7A 0.0491(12) 0.0692(14) 0.0412(12) -0.0010(11) 0.0101(10) 0.0108(11)
C8A 0.0438(11) 0.0740(15) 0.0481(13) -0.0023(11) 0.0129(10) -0.0042(10)
C9A 0.0510(11) 0.0430(10) 0.0446(12) -0.0073(9) 0.0227(10) -0.0093(9)
C12A 0.0380(9) 0.0363(9) 0.0401(11) 0.0022(8) 0.0186(8) 0.0010(8)
C13A 0.0455(10) 0.0343(9) 0.0520(12) -0.0006(9) 0.0265(9) -0.0009(8)
C14A 0.0491(11) 0.0458(11) 0.0473(12) -0.0077(9) 0.0279(10) -0.0029(9)
C15A 0.0551(12) 0.0451(11) 0.0474(12) -0.0011(9) 0.0315(10) -0.0045(9)
C16A 0.0465(10) 0.0357(10) 0.0425(11) 0.0000(8) 0.0223(9) -0.0051(8)
C17A 0.0403(10) 0.0387(10) 0.0356(10) -0.0007(8) 0.0172(8) -0.0011(8)
C18A 0.0949(18) 0.0546(14) 0.093(2) -0.0242(13) 0.0623(17) -0.0074(13)
C19A 0.0847(16) 0.0445(12) 0.0734(16) 0.0049(11) 0.0501(14) -0.0102(11)
O2B 0.0549(9) 0.0960(12) 0.0350(8) -0.0115(8) 0.0194(7) -0.0035(8)
O3B 0.0564(8) 0.0653(9) 0.0415(8) -0.0073(7) 0.0249(7) 0.0098(7)
O4B 0.0759(10) 0.0564(9) 0.0722(11) -0.0115(8) 0.0506(9) -0.0027(8)
O5B 0.0793(10) 0.0424(8) 0.0693(11) 0.0024(7) 0.0440(9) -0.0083(7)
O1B 0.0461(8) 0.0718(10) 0.0403(8) 0.0113(7) 0.0164(7) 0.0054(7)
C5B 0.0437(10) 0.0522(11) 0.0329(10) -0.0045(8) 0.0184(9) 0.0037(9)
C2B 0.0560(13) 0.0850(16) 0.0369(12) -0.0025(11) 0.0263(11) 0.0031(12)
C3B 0.0454(11) 0.0736(15) 0.0392(12) -0.0048(11) 0.0167(10) -0.0045(10)
C11B 0.0471(11) 0.0487(11) 0.0468(12) 0.0066(9) 0.0249(10) 0.0015(9)
C10B 0.0432(10) 0.0537(12) 0.0396(11) 0.0012(9) 0.0229(9) -0.0002(9)
C1B 0.0476(12) 0.0796(16) 0.0459(13) 0.0059(11) 0.0262(10) 0.0020(11)
C9B 0.0509(12) 0.0599(13) 0.0557(14) -0.0097(11) 0.0253(11) -0.0086(10)
C8B 0.0476(12) 0.0887(18) 0.0560(15) -0.0102(13) 0.0175(11) -0.0044(12)
C7B 0.0487(12) 0.0859(17) 0.0427(13) -0.0077(12) 0.0128(10) 0.0133(11)
C6B 0.0564(12) 0.0590(13) 0.0392(11) 0.0027(10) 0.0193(10) 0.0106(10)
C17B 0.0399(10) 0.0439(10) 0.0385(11) 0.0006(8) 0.0173(9) -0.0002(8)
C16B 0.0461(11) 0.0413(10) 0.0469(12) 0.0033(9) 0.0219(10) -0.0032(8)
C15B 0.0510(11) 0.0534(12) 0.0461(12) 0.0042(10) 0.0288(10) -0.0020(9)
C14B 0.0464(11) 0.0510(12) 0.0466(12) -0.0040(9) 0.0263(10) 0.0004(9)
C13B 0.0446(11) 0.0421(10) 0.0560(13) 0.0005(9) 0.0263(10) -0.0010(9)
C12B 0.0391(10) 0.0452(11) 0.0430(11) 0.0041(9) 0.0204(9) 0.0027(8)
C19B 0.0822(16) 0.0590(14) 0.0772(18) 0.0168(12) 0.0433(14) -0.0099(12)
C18B 0.0873(18) 0.0602(15) 0.089(2) -0.0122(13) 0.0539(16) 0.0050(13)
C4B 0.0482(11) 0.0453(11) 0.0405(11) -0.0044(9) 0.0200(9) -0.0024(9)

loop_
_atom_type_symbol
_atom_type_description
_atom_type_scat_dispersion_real
_atom_type_scat_dispersion_imag
_atom_type_scat_source
C C 0.0033 0.0016 'International Tables Vol C Tables 4.2.6.8 and 6.1.1.4'
H H 0.0000 0.0000 'International Tables Vol C Tables 4.2.6.8 and 6.1.1.4'
O O 0.0106 0.0060 'International Tables Vol C Tables 4.2.6.8 and 6.1.1.4'

loop_
_geom_angle_atom_site_label_1
_geom_angle_atom_site_label_2
_geom_angle_atom_site_label_3
_geom_angle
C3A O1A C11A 110.94(13)
C2A O2A C3A 113.61(14)
C2A O3A C5A 103.10(13)
C14A O4A C18A 117.98(16)
C16A O5A C19A 117.46(15)
O1A C11A C12A 106.35(14)
O1A C11A C10A 108.51(14)
C12A C11A C10A 111.85(15)
O1A C11A H11A 110.0
C12A C11A H11A 110.0
C10A C11A H11A 110.0
C9A C10A C1A 114.86(15)
C9A C10A C11A 110.62(15)
C1A C10A C11A 109.71(15)
C9A C10A C5A 111.46(15)
C1A C10A C5A 101.89(14)
C11A C10A C5A 107.80(14)
C2A C1A C10A 102.83(14)
C2A C1A H1A1 111.2
C10A C1A H1A1 111.2
C2A C1A H2A2 111.2
C10A C1A H2A2 111.2
H1A1 C1A H2A2 109.1
O3A C2A O2A 109.26(15)
O3A C2A C1A 103.33(15)
O2A C2A C1A 114.01(16)
O3A C2A H2A 110.0
O2A C2A H2A 110.0
C1A C2A H2A 110.0
O1A C3A O2A 109.78(14)
O1A C3A C4A 109.85(15)
O2A C3A C4A 112.15(15)
O1A C3A H3A 108.3
O2A C3A H3A 108.3
C4A C3A H3A 108.3
C17A C4A C3A 109.55(15)
C17A C4A C5A 107.60(14)
C3A C4A C5A 105.28(14)
C17A C4A H4A 111.4
C3A C4A H4A 111.4
C5A C4A H4A 111.4
O3A C5A C6A 107.94(14)
O3A C5A C4A 106.93(14)
C6A C5A C4A 115.87(15)
O3A C5A C10A 105.30(13)
C6A C5A C10A 113.53(15)
C4A C5A C10A 106.59(13)
C5A C6A C7A 111.08(17)
C5A C6A H6A1 109.4
C7A C6A H6A1 109.4
C5A C6A H6A2 109.4
C7A C6A H6A2 109.4
H6A1 C6A H6A2 108.0
C6A C7A C8A 113.14(16)
C6A C7A H7A1 109.0
C8A C7A H7A1 109.0
C6A C7A H7A2 109.0
C8A C7A H7A2 109.0
H7A1 C7A H7A2 107.8
C9A C8A C7A 113.62(17)
C9A C8A H8A1 108.8
C7A C8A H8A1 108.8
C9A C8A H8A2 108.8
C7A C8A H8A2 108.8
H8A1 C8A H8A2 107.7
C8A C9A C10A 112.69(16)
C8A C9A H9A1 109.1
C10A C9A H9A1 109.1
C8A C9A H9A2 109.1
C10A C9A H9A2 109.1
H9A1 C9A H9A2 107.8
C13A C12A C17A 122.53(17)
C13A C12A C11A 127.00(16)
C17A C12A C11A 110.44(16)
C14A C13A C12A 117.37(17)
C14A C13A H13A 121.3
C12A C13A H13A 121.3
O4A C14A C13A 124.62(17)
O4A C14A C15A 113.94(16)
C13A C14A C15A 121.44(17)
C16A C15A C14A 119.95(17)
C16A C15A H15A 120.0
C14A C15A H15A 120.0
O5A C16A C15A 124.16(16)
O5A C16A C17A 116.22(16)
C15A C16A C17A 119.62(17)
C12A C17A C16A 119.08(16)
C12A C17A C4A 113.19(15)
C16A C17A C4A 127.62(16)
O4A C18A H18A 109.5
O4A C18A H18B 109.5
H18A C18A H18B 109.5
O4A C18A H18C 109.5
H18A C18A H18C 109.5
H18B C18A H18C 109.5
O5A C19A H19A 109.5
O5A C19A H19B 109.5
H19A C19A H19B 109.5
O5A C19A H19C 109.5
H19A C19A H19C 109.5
H19B C19A H19C 109.5
C2B O2B C3B 113.41(16)
C2B O3B C5B 102.73(15)
C14B O4B C18B 117.44(17)
C16B O5B C19B 117.74(17)
C3B O1B C11B 111.21(15)
O3B C5B C6B 108.03(16)
O3B C5B C4B 107.22(15)
C6B C5B C4B 114.56(17)
O3B C5B C10B 105.51(15)
C6B C5B C10B 114.51(16)
C4B C5B C10B 106.43(15)
O3B C2B O2B 109.45(17)
O3B C2B C1B 103.38(17)
O2B C2B C1B 114.37(18)
O3B C2B H2B 109.8
O2B C2B H2B 109.8
C1B C2B H2B 109.8
O1B C3B O2B 110.26(17)
O1B C3B C4B 110.23(16)
O2B C3B C4B 111.60(17)
O1B C3B H3B 108.2
O2B C3B H3B 108.2
C4B C3B H3B 108.2
O1B C11B C12B 106.01(15)
O1B C11B C10B 108.32(16)
C12B C11B C10B 111.41(16)
O1B C11B H11B 110.3
C12B C11B H11B 110.3
C10B C11B H11B 110.3
C9B C10B C11B 111.39(17)
C9B C10B C1B 114.46(16)
C11B C10B C1B 109.01(16)
C9B C10B C5B 111.35(16)
C11B C10B C5B 108.42(15)
C1B C10B C5B 101.68(16)
C2B C1B C10B 102.74(17)
C2B C1B H1B1 111.2
C10B C1B H1B1 111.2
C2B C1B H1B2 111.2
C10B C1B H1B2 111.2
H1B1 C1B H1B2 109.1
C8B C9B C10B 112.30(18)
C8B C9B H9B1 109.1
C10B C9B H9B1 109.1
C8B C9B H9B2 109.1
C10B C9B H9B2 109.1
H9B1 C9B H9B2 107.9
C9B C8B C7B 113.52(19)
C9B C8B H8B1 108.9
C7B C8B H8B1 108.9
C9B C8B H8B2 108.9
C7B C8B H8B2 108.9
H8B1 C8B H8B2 107.7
C8B C7B C6B 113.77(18)
C8B C7B H7B1 108.8
C6B C7B H7B1 108.8
C8B C7B H7B2 108.8
C6B C7B H7B2 108.8
H7B1 C7B H7B2 107.7
C5B C6B C7B 112.07(18)
C5B C6B H6B1 109.2
C7B C6B H6B1 109.2
C5B C6B H6B2 109.2
C7B C6B H6B2 109.2
H6B1 C6B H6B2 107.9
C12B C17B C16B 118.93(17)
C12B C17B C4B 113.22(16)
C16B C17B C4B 127.73(17)
O5B C16B C15B 124.13(17)
O5B C16B C17B 116.30(17)
C15B C16B C17B 119.57(18)
C16B C15B C14B 120.39(18)
C16B C15B H15B 119.8
C14B C15B H15B 119.8
O4B C14B C13B 124.43(18)
O4B C14B C15B 114.45(17)
C13B C14B C15B 121.11(18)
C14B C13B C12B 117.38(18)
C14B C13B H13B 121.3
C12B C13B H13B 121.3
C17B C12B C13B 122.62(17)
C17B C12B C11B 111.03(17)
C13B C12B C11B 126.32(18)
O5B C19B H19D 109.5
O5B C19B H19E 109.5
H19D C19B H19E 109.5
O5B C19B H19F 109.5
H19D C19B H19F 109.5
H19E C19B H19F 109.5
O4B C18B H18D 109.5
O4B C18B H18E 109.5
H18D C18B H18E 109.5
O4B C18B H18F 109.5
H18D C18B H18F 109.5
H18E C18B H18F 109.5
C17B C4B C3B 109.55(16)
C17B C4B C5B 107.38(15)
C3B C4B C5B 104.97(16)
C17B C4B H4B 111.6
C3B C4B H4B 111.6
C5B C4B H4B 111.6

loop_
_geom_bond_atom_site_label_1
_geom_bond_atom_site_label_2
_geom_bond_distance
O1A C3A 1.415(2)
O1A C11A 1.454(2)
O2A C2A 1.428(2)
O2A C3A 1.431(2)
O3A C2A 1.412(2)
O3A C5A 1.451(2)
O4A C14A 1.376(2)
O4A C18A 1.403(3)
O5A C16A 1.370(2)
O5A C19A 1.418(2)
C11A C12A 1.504(2)
C11A C10A 1.542(2)
C11A H11A 0.9800
C10A C9A 1.529(3)
C10A C1A 1.540(3)
C10A C5A 1.571(2)
C1A C2A 1.512(3)
C1A H1A1 0.9700
C1A H2A2 0.9700
C2A H2A 0.9800
C3A C4A 1.542(3)
C3A H3A 0.9800
C4A C17A 1.503(2)
C4A C5A 1.543(3)
C4A H4A 0.9800
C5A C6A 1.509(3)
C6A C7A 1.527(3)
C6A H6A1 0.9700
C6A H6A2 0.9700
C7A C8A 1.529(3)
C7A H7A1 0.9700
C7A H7A2 0.9700
C8A C9A 1.518(3)
C8A H8A1 0.9700
C8A H8A2 0.9700
C9A H9A1 0.9700
C9A H9A2 0.9700
C12A C13A 1.385(3)
C12A C17A 1.386(2)
C13A C14A 1.382(3)
C13A H13A 0.9300
C14A C15A 1.396(3)
C15A C16A 1.382(3)
C15A H15A 0.9300
C16A C17A 1.391(3)
C18A H18A 0.9600
C18A H18B 0.9600
C18A H18C 0.9600
C19A H19A 0.9600
C19A H19B 0.9600
C19A H19C 0.9600
O2B C2B 1.421(3)
O2B C3B 1.432(2)
O3B C2B 1.414(3)
O3B C5B 1.449(2)
O4B C14B 1.376(2)
O4B C18B 1.418(3)
O5B C16B 1.369(2)
O5B C19B 1.419(3)
O1B C3B 1.411(3)
O1B C11B 1.451(3)
C5B C6B 1.513(3)
C5B C4B 1.550(3)
C5B C10B 1.569(3)
C2B C1B 1.509(3)
C2B H2B 0.9800
C3B C4B 1.544(3)
C3B H3B 0.9800
C11B C12B 1.505(3)
C11B C10B 1.543(3)
C11B H11B 0.9800
C10B C9B 1.530(3)
C10B C1B 1.545(3)
C1B H1B1 0.9700
C1B H1B2 0.9700
C9B C8B 1.517(3)
C9B H9B1 0.9700
C9B H9B2 0.9700
C8B C7B 1.525(3)
C8B H8B1 0.9700
C8B H8B2 0.9700
C7B C6B 1.531(3)
C7B H7B1 0.9700
C7B H7B2 0.9700
C6B H6B1 0.9700
C6B H6B2 0.9700
C17B C12B 1.382(3)
C17B C16B 1.387(3)
C17B C4B 1.501(3)
C16B C15B 1.385(3)
C15B C14B 1.388(3)
C15B H15B 0.9300
C14B C13B 1.382(3)
C13B C12B 1.390(3)
C13B H13B 0.9300
C19B H19D 0.9600
C19B H19E 0.9600
C19B H19F 0.9600
C18B H18D 0.9600
C18B H18E 0.9600
C18B H18F 0.9600
C4B H4B 0.9800

loop_
_geom_torsion_atom_site_label_1
_geom_torsion_atom_site_label_2
_geom_torsion_atom_site_label_3
_geom_torsion_atom_site_label_4
_geom_torsion
C3A O1A C11A C12A 71.47(17)
C3A O1A C11A C10A -49.01(18)
O1A C11A C10A C9A -169.10(14)
C12A C11A C10A C9A 73.88(19)
O1A C11A C10A C1A -41.38(18)
C12A C11A C10A C1A -158.39(15)
O1A C11A C10A C5A 68.79(17)
C12A C11A C10A C5A -48.22(19)
C9A C10A C1A C2A -137.02(16)
C11A C10A C1A C2A 97.65(17)
C5A C10A C1A C2A -16.38(17)
C5A O3A C2A O2A 72.02(16)
C5A O3A C2A C1A -49.70(16)
C3A O2A C2A O3A -60.24(19)
C3A O2A C2A C1A 54.8(2)
C10A C1A C2A O3A 40.93(17)
C10A C1A C2A O2A -77.53(18)
C11A O1A C3A O2A 103.51(16)
C11A O1A C3A C4A -20.25(19)
C2A O2A C3A O1A -74.27(19)
C2A O2A C3A C4A 48.1(2)
O1A C3A C4A C17A -41.19(19)
O2A C3A C4A C17A -163.56(14)
O1A C3A C4A C5A 74.26(17)
O2A C3A C4A C5A -48.12(19)
C2A O3A C5A C6A 159.87(14)
C2A O3A C5A C4A -74.82(16)
C2A O3A C5A C10A 38.30(16)
C17A C4A C5A O3A 179.07(13)
C3A C4A C5A O3A 62.28(17)
C17A C4A C5A C6A -60.6(2)
C3A C4A C5A C6A -177.35(15)
C17A C4A C5A C10A 66.83(17)
C3A C4A C5A C10A -49.96(17)
C9A C10A C5A O3A 110.89(16)
C1A C10A C5A O3A -12.09(17)
C11A C10A C5A O3A -127.53(14)
C9A C10A C5A C6A -7.0(2)
C1A C10A C5A C6A -129.96(16)
C11A C10A C5A C6A 114.60(17)
C9A C10A C5A C4A -135.75(15)
C1A C10A C5A C4A 101.27(15)
C11A C10A C5A C4A -14.17(18)
O3A C5A C6A C7A -61.2(2)
C4A C5A C6A C7A 179.03(16)
C10A C5A C6A C7A 55.2(2)
C5A C6A C7A C8A -49.4(2)
C6A C7A C8A C9A -3.9(3)
C7A C8A C9A C10A 53.0(2)
C1A C10A C9A C8A 68.7(2)
C11A C10A C9A C8A -166.44(16)
C5A C10A C9A C8A -46.5(2)
O1A C11A C12A C13A 122.74(19)
C10A C11A C12A C13A -119.0(2)
O1A C11A C12A C17A -55.35(19)
C10A C11A C12A C17A 63.0(2)
C17A C12A C13A C14A 1.0(3)
C11A C12A C13A C14A -176.92(18)
C18A O4A C14A C13A 8.3(3)
C18A O4A C14A C15A -172.5(2)
C12A C13A C14A O4A 179.63(18)
C12A C13A C14A C15A 0.4(3)
O4A C14A C15A C16A 179.86(18)
C13A C14A C15A C16A -0.9(3)
C19A O5A C16A C15A 0.0(3)
C19A O5A C16A C17A -179.92(18)
C14A C15A C16A O5A -179.98(18)
C14A C15A C16A C17A -0.1(3)
C13A C12A C17A C16A -1.9(3)
C11A C12A C17A C16A 176.29(16)
C13A C12A C17A C4A 174.46(17)
C11A C12A C17A C4A -7.3(2)
O5A C16A C17A C12A -178.68(17)
C15A C16A C17A C12A 1.4(3)
O5A C16A C17A C4A 5.5(3)
C15A C16A C17A C4A -174.36(18)
C3A C4A C17A C12A 57.0(2)
C5A C4A C17A C12A -56.9(2)
C3A C4A C17A C16A -127.0(2)
C5A C4A C17A C16A 119.0(2)
C2B O3B C5B C6B -161.71(17)
C2B O3B C5B C4B 74.35(19)
C2B O3B C5B C10B -38.81(18)
C5B O3B C2B O2B -72.14(19)
C5B O3B C2B C1B 50.12(18)
C3B O2B C2B O3B 61.5(2)
C3B O2B C2B C1B -53.9(2)
C11B O1B C3B O2B -103.57(17)
C11B O1B C3B C4B 20.1(2)
C2B O2B C3B O1B 73.3(2)
C2B O2B C3B C4B -49.6(2)
C3B O1B C11B C12B -70.86(19)
C3B O1B C11B C10B 48.81(19)
O1B C11B C10B C9B 168.87(16)
C12B C11B C10B C9B -74.9(2)
O1B C11B C10B C1B 41.6(2)
C12B C11B C10B C1B 157.85(17)
O1B C11B C10B C5B -68.27(18)
C12B C11B C10B C5B 48.0(2)
O3B C5B C10B C9B -109.72(17)
C6B C5B C10B C9B 8.9(2)
C4B C5B C10B C9B 136.58(16)
O3B C5B C10B C11B 127.40(16)
C6B C5B C10B C11B -113.94(18)
C4B C5B C10B C11B 13.7(2)
O3B C5B C10B C1B 12.61(18)
C6B C5B C10B C1B 131.26(17)
C4B C5B C10B C1B -101.10(17)
O3B C2B C1B C10B -41.09(19)
O2B C2B C1B C10B 77.8(2)
C9B C10B C1B C2B 136.36(18)
C11B C10B C1B C2B -98.16(19)
C5B C10B C1B C2B 16.20(19)
C11B C10B C9B C8B 166.33(17)
C1B C10B C9B C8B -69.4(2)
C5B C10B C9B C8B 45.2(2)
C10B C9B C8B C7B -57.0(3)
C9B C8B C7B C6B 11.7(3)
O3B C5B C6B C7B 64.0(2)
C4B C5B C6B C7B -176.57(17)
C10B C5B C6B C7B -53.2(2)
C8B C7B C6B C5B 42.1(3)
C19B O5B C16B C15B -0.9(3)
C19B O5B C16B C17B 178.19(19)
C12B C17B C16B O5B -179.24(17)
C4B C17B C16B O5B -3.7(3)
C12B C17B C16B C15B -0.1(3)
C4B C17B C16B C15B 175.47(18)
O5B C16B C15B C14B 178.52(19)
C17B C16B C15B C14B -0.6(3)
C18B O4B C14B C13B 0.5(3)
C18B O4B C14B C15B -178.48(19)
C16B C15B C14B O4B 179.57(18)
C16B C15B C14B C13B 0.6(3)
O4B C14B C13B C12B -178.80(18)
C15B C14B C13B C12B 0.1(3)
C16B C17B C12B C13B 0.8(3)
C4B C17B C12B C13B -175.39(17)
C16B C17B C12B C11B -177.43(17)
C4B C17B C12B C11B 6.4(2)
C14B C13B C12B C17B -0.8(3)
C14B C13B C12B C11B 177.15(18)
O1B C11B C12B C17B 55.7(2)
C10B C11B C12B C17B -62.0(2)
O1B C11B C12B C13B -122.5(2)
C10B C11B C12B C13B 119.9(2)
C12B C17B C4B C3B -55.8(2)
C16B C17B C4B C3B 128.4(2)
C12B C17B C4B C5B 57.6(2)
C16B C17B C4B C5B -118.1(2)
O1B C3B C4B C17B 41.0(2)
O2B C3B C4B C17B 163.86(16)
O1B C3B C4B C5B -74.05(19)
O2B C3B C4B C5B 48.8(2)
O3B C5B C4B C17B -179.10(15)
C6B C5B C4B C17B 61.0(2)
C10B C5B C4B C17B -66.56(18)
O3B C5B C4B C3B -62.57(19)
C6B C5B C4B C3B 177.57(16)
C10B C5B C4B C3B 49.96(19)
